data_4079254
loop_
_publ_author_name
'Slivarichova, Miriam'
'Reading, Eamonn'
'Haddow, Mairi F.'
'Othman, Hafiizah'
'Owen, Gareth R.'

_publ_section_title
;
 Silver and Palladium Complexes Containing Ditopic N-Heterocyclic
 Carbene--Thione Ligands
;
_journal_issue 18
_journal_name_full Organometallics
_journal_page_first 6595
_journal_paper_doi 10.1021/om300615e
_journal_volume 31
_journal_year 2012
_chemical_formula_moiety 'C35 H36 N4 P2 Pd S, C2 H3 N, 2(Br)'
_chemical_formula_sum 'C37 H39 Br2 N5 P2 Pd S'
_chemical_formula_weight 913.95
_chemical_name_common Complex_17
_chemical_name_systematic
; 
 ? 
;
_space_group_IT_number 15
_symmetry_cell_setting monoclinic
_symmetry_space_group_name_Hall '-C 2yc'
_symmetry_space_group_name_H-M 'C 1 2/c 1'
_atom_sites_solution_hydrogens geom
_atom_sites_solution_primary direct
_atom_sites_solution_secondary difmap
_audit_creation_method SHELXL-97
_cell_angle_alpha 90.00
_cell_angle_beta 105.493(2)
_cell_angle_gamma 90.00
_cell_formula_units_Z 8
_cell_length_a 35.5377(14)
_cell_length_b 13.3056(5)
_cell_length_c 16.5435(6)
_cell_measurement_reflns_used 3291
_cell_measurement_temperature 100(2)
_cell_measurement_theta_max 21.73
_cell_measurement_theta_min 2.38
_cell_volume 7538.4(5)
_computing_cell_refinement 'Bruker Apex II'
_computing_data_collection 'Bruker Apex II'
_computing_data_reduction 'Bruker SAINT'
_computing_molecular_graphics 'Bruker ShelXTL'
_computing_publication_material 'Bruker ShelXTL'
_computing_structure_refinement 'SHELXL-97 (Sheldrick, 2008)'
_computing_structure_solution 'SHELXS-97 (Sheldrick, 2008)'
_diffrn_ambient_temperature 100(2)
_diffrn_measured_fraction_theta_full 0.997
_diffrn_measured_fraction_theta_max 0.997
_diffrn_measurement_device_type 'Bruker Apex II kappa CCD area detector'
_diffrn_measurement_method 'phi and omega scans'
_diffrn_radiation_monochromator graphite
_diffrn_radiation_source 'fine-focus sealed tube'
_diffrn_radiation_type MoK\a
_diffrn_radiation_wavelength 0.71073
_diffrn_reflns_av_R_equivalents 0.0829
_diffrn_reflns_av_sigmaI/netI 0.0772
_diffrn_reflns_limit_h_max 46
_diffrn_reflns_limit_h_min -46
_diffrn_reflns_limit_k_max 17
_diffrn_reflns_limit_k_min -17
_diffrn_reflns_limit_l_max 12
_diffrn_reflns_limit_l_min -21
_diffrn_reflns_number 35845
_diffrn_reflns_theta_full 27.68
_diffrn_reflns_theta_max 27.68
_diffrn_reflns_theta_min 1.98
_exptl_absorpt_coefficient_mu 2.787
_exptl_absorpt_correction_T_max 0.2083
_exptl_absorpt_correction_T_min 0.1705
_exptl_absorpt_correction_type multi-scan
_exptl_absorpt_process_details 'SADABS V2008/1'
_exptl_crystal_colour colourless
_exptl_crystal_density_diffrn 1.611
_exptl_crystal_density_method 'not measured'
_exptl_crystal_description block
_exptl_crystal_F_000 3664
_exptl_crystal_size_max 0.18
_exptl_crystal_size_mid 0.16
_exptl_crystal_size_min 0.08
_refine_diff_density_max 0.810
_refine_diff_density_min -1.083
_refine_diff_density_rms 0.128
_refine_ls_extinction_method none
_refine_ls_goodness_of_fit_ref 1.028
_refine_ls_hydrogen_treatment constr
_refine_ls_matrix_type full
_refine_ls_number_parameters 447
_refine_ls_number_reflns 8801
_refine_ls_number_restraints 2
_refine_ls_restrained_S_all 1.028
_refine_ls_R_factor_all 0.0956
_refine_ls_R_factor_gt 0.0549
_refine_ls_shift/su_max 0.001
_refine_ls_shift/su_mean 0.000
_refine_ls_structure_factor_coef Fsqd
_refine_ls_weighting_details 'calc w=1/[\s^2^(Fo^2^)+(0.0263P)^2^+61.8761P] where P=(Fo^2^+2Fc^2^)/3'
_refine_ls_weighting_scheme calc
_refine_ls_wR_factor_gt 0.1029
_refine_ls_wR_factor_ref 0.1165
_reflns_number_gt 5885
_reflns_number_total 8801
_reflns_threshold_expression >2sigma(I)
_cod_data_source_file om300615e_si_002.cif
_cod_data_source_block Complex_17_ms114_0m
_cod_original_sg_symbol_H-M C2/c
_cod_database_code 4079254

loop_
_symmetry_equiv_pos_as_xyz
'x, y, z'
'-x, y, -z+1/2'
'x+1/2, y+1/2, z'
'-x+1/2, y+1/2, -z+1/2'
'-x, -y, -z'
'x, -y, z-1/2'
'-x+1/2, -y+1/2, -z'
'x+1/2, -y+1/2, z-1/2'

loop_
_atom_site_label
_atom_site_type_symbol
_atom_site_fract_x
_atom_site_fract_y
_atom_site_fract_z
_atom_site_U_iso_or_equiv
_atom_site_adp_type
_atom_site_occupancy
_atom_site_symmetry_multiplicity
_atom_site_calc_flag
_atom_site_refinement_flags
_atom_site_disorder_assembly
_atom_site_disorder_group
Pd1 Pd 0.139307(12) 0.34180(3) 0.21288(3) 0.02166(11) Uani 1 1 d . A .
P2 P 0.15068(5) 0.17624(11) 0.18615(10) 0.0351(4) Uani 1 1 d D . .
P1 P 0.17371(4) 0.29799(11) 0.34445(9) 0.0241(3) Uani 1 1 d . . .
S1 S 0.10048(4) 0.36041(10) 0.07242(8) 0.0266(3) Uani 1 1 d . . .
N1 N 0.05798(14) 0.5125(4) -0.0158(3) 0.0288(11) Uani 1 1 d . . .
N2 N 0.05428(13) 0.5127(4) 0.1120(3) 0.0264(10) Uani 1 1 d . . .
N3 N 0.10151(13) 0.5382(3) 0.2412(3) 0.0230(10) Uani 1 1 d . . .
N4 N 0.16216(13) 0.5630(3) 0.2552(3) 0.0227(10) Uani 1 1 d . . .
C1 C 0.07109(17) 0.4644(4) 0.0583(3) 0.0277(13) Uani 1 1 d . A .
C2 C 0.06766(18) 0.4846(5) -0.0943(3) 0.0359(15) Uani 1 1 d . A .
H2A H 0.0954 0.4671 -0.0819 0.054 Uiso 1 1 calc R . .
H2B H 0.0622 0.5414 -0.1333 0.054 Uiso 1 1 calc R . .
H2C H 0.0518 0.4267 -0.1197 0.054 Uiso 1 1 calc R . .
C3 C 0.03426(17) 0.5917(5) -0.0085(4) 0.0319(14) Uani 1 1 d . A .
H3 H 0.0217 0.6367 -0.0519 0.038 Uiso 1 1 calc R . .
C4 C 0.03208(17) 0.5938(5) 0.0708(4) 0.0317(14) Uani 1 1 d . A .
H4 H 0.0182 0.6411 0.0948 0.038 Uiso 1 1 calc R . .
C5 C 0.06328(16) 0.4953(4) 0.2021(3) 0.0254(12) Uani 1 1 d . A .
H5A H 0.0432 0.5273 0.2251 0.030 Uiso 1 1 calc R . .
H5B H 0.0634 0.4223 0.2136 0.030 Uiso 1 1 calc R . .
C6 C 0.13497(15) 0.4911(4) 0.2399(3) 0.0219(11) Uani 1 1 d . A .
C7 C 0.20344(16) 0.5510(4) 0.2546(4) 0.0304(13) Uani 1 1 d . A .
H7A H 0.2083 0.4807 0.2428 0.046 Uiso 1 1 calc R . .
H7B H 0.2205 0.5701 0.3094 0.046 Uiso 1 1 calc R . .
H7C H 0.2089 0.5941 0.2110 0.046 Uiso 1 1 calc R . .
C8 C 0.14617(17) 0.6546(4) 0.2673(3) 0.0281(12) Uani 1 1 d . A .
H8 H 0.1598 0.7165 0.2800 0.034 Uiso 1 1 calc R . .
C9 C 0.10827(17) 0.6403(4) 0.2580(3) 0.0269(12) Uani 1 1 d . A .
H9 H 0.0895 0.6897 0.2619 0.032 Uiso 1 1 calc R . .
C10A C 0.20839(19) 0.1981(5) 0.3358(3) 0.0350(14) Uani 0.62(2) 1 d PD A 1
H10A H 0.2350 0.2270 0.3507 0.042 Uiso 0.62(2) 1 calc PR A 1
H10B H 0.2078 0.1454 0.3777 0.042 Uiso 0.62(2) 1 calc PR A 1
C11A C 0.2012(3) 0.1490(8) 0.2512(6) 0.028(3) Uani 0.62(2) 1 d PD A 1
H11A H 0.2048 0.0754 0.2583 0.033 Uiso 0.62(2) 1 calc PR A 1
H11B H 0.2203 0.1743 0.2222 0.033 Uiso 0.62(2) 1 calc PR A 1
C10B C 0.20839(19) 0.1981(5) 0.3358(3) 0.0350(14) Uani 0.38(2) 1 d PD A 2
H10C H 0.2294 0.2261 0.3133 0.042 Uiso 0.38(2) 1 calc PR A 2
H10D H 0.2205 0.1688 0.3917 0.042 Uiso 0.38(2) 1 calc PR A 2
C11B C 0.1868(4) 0.1204(9) 0.2789(10) 0.028(5) Uani 0.38(2) 1 d PD A 2
H11C H 0.1728 0.0768 0.3099 0.033 Uiso 0.38(2) 1 calc PR A 2
H11D H 0.2054 0.0779 0.2593 0.033 Uiso 0.38(2) 1 calc PR A 2
C24 C 0.15769(17) 0.1571(4) 0.0834(4) 0.0355(14) Uani 1 1 d . A .
C25 C 0.1847(2) 0.2168(5) 0.0557(5) 0.051(2) Uani 1 1 d . . .
H25 H 0.2005 0.2639 0.0930 0.062 Uiso 1 1 calc R A .
C26 C 0.1884(2) 0.2075(5) -0.0247(6) 0.058(2) Uani 1 1 d . A .
H26 H 0.2068 0.2477 -0.0424 0.069 Uiso 1 1 calc R . .
C27 C 0.1658(2) 0.1409(5) -0.0791(5) 0.052(2) Uani 1 1 d . . .
H27 H 0.1681 0.1357 -0.1349 0.063 Uiso 1 1 calc R A .
C28 C 0.1399(2) 0.0818(5) -0.0535(4) 0.0484(18) Uani 1 1 d . A .
H28 H 0.1246 0.0346 -0.0915 0.058 Uiso 1 1 calc R . .
C29 C 0.13556(19) 0.0892(5) 0.0274(4) 0.0363(15) Uani 1 1 d . . .
H29 H 0.1173 0.0475 0.0442 0.044 Uiso 1 1 calc R A .
C30 C 0.11331(19) 0.0885(4) 0.1958(3) 0.0282(13) Uani 1 1 d . A .
C31 C 0.0753(2) 0.1207(5) 0.1844(4) 0.0394(16) Uani 1 1 d . . .
H31 H 0.0687 0.1889 0.1704 0.047 Uiso 1 1 calc R A .
C32 C 0.0466(2) 0.0536(5) 0.1935(4) 0.0471(18) Uani 1 1 d . A .
H32 H 0.0206 0.0759 0.1873 0.057 Uiso 1 1 calc R . .
C33 C 0.0566(3) -0.0460(5) 0.2118(4) 0.053(2) Uani 1 1 d . . .
H33 H 0.0372 -0.0922 0.2183 0.063 Uiso 1 1 calc R A .
C34 C 0.0936(3) -0.0782(5) 0.2203(5) 0.061(2) Uani 1 1 d . A .
H34 H 0.0997 -0.1472 0.2311 0.074 Uiso 1 1 calc R . .
C35 C 0.1223(2) -0.0122(5) 0.2138(4) 0.0462(18) Uani 1 1 d . . .
H35 H 0.1484 -0.0353 0.2214 0.055 Uiso 1 1 calc R A .
C12 C 0.20093(17) 0.3917(4) 0.4165(3) 0.0257(12) Uani 1 1 d . A .
C17 C 0.24007(17) 0.4099(4) 0.4231(3) 0.0295(13) Uani 1 1 d . . .
H17 H 0.2532 0.3756 0.3883 0.035 Uiso 1 1 calc R A .
C16 C 0.25962(18) 0.4801(5) 0.4823(4) 0.0349(14) Uani 1 1 d . A .
H16 H 0.2866 0.4917 0.4886 0.042 Uiso 1 1 calc R . .
C15 C 0.24088(18) 0.5330(4) 0.5318(3) 0.0317(14) Uani 1 1 d . . .
H15 H 0.2547 0.5806 0.5716 0.038 Uiso 1 1 calc R A .
C14 C 0.20149(18) 0.5157(4) 0.5228(4) 0.0343(14) Uani 1 1 d . A .
H14 H 0.1882 0.5521 0.5562 0.041 Uiso 1 1 calc R . .
C13 C 0.18162(18) 0.4460(4) 0.4655(4) 0.0319(14) Uani 1 1 d . . .
H13 H 0.1546 0.4347 0.4594 0.038 Uiso 1 1 calc R A .
C18 C 0.14297(18) 0.2457(4) 0.4052(4) 0.0288(13) Uani 1 1 d . A .
C19 C 0.10238(18) 0.2390(4) 0.3735(4) 0.0309(13) Uani 1 1 d . . .
H19 H 0.0901 0.2604 0.3179 0.037 Uiso 1 1 calc R A .
C20 C 0.0803(2) 0.2011(5) 0.4236(4) 0.0380(15) Uani 1 1 d . A .
H20 H 0.0527 0.1961 0.4019 0.046 Uiso 1 1 calc R . .
C21 C 0.0975(2) 0.1703(5) 0.5047(4) 0.0447(17) Uani 1 1 d . . .
H21 H 0.0820 0.1443 0.5385 0.054 Uiso 1 1 calc R A .
C22 C 0.1379(2) 0.1775(4) 0.5366(4) 0.0375(15) Uani 1 1 d . A .
H22 H 0.1500 0.1572 0.5926 0.045 Uiso 1 1 calc R . .
C23 C 0.16055(19) 0.2140(4) 0.4871(4) 0.0328(14) Uani 1 1 d . . .
H23 H 0.1881 0.2176 0.5087 0.039 Uiso 1 1 calc R A .
Br1 Br 0.0000 0.31678(7) 0.2500 0.0396(2) Uani 1 2 d S . .
Br2 Br 0.0000 0.70386(6) 0.2500 0.0347(2) Uani 1 2 d S . .
Br3 Br 0.277444(17) 0.65860(4) 0.74228(4) 0.02997(14) Uani 1 1 d . . .
N5 N -0.0026(3) 0.8325(10) 0.5056(6) 0.143(5) Uani 1 1 d . . .
C36 C 0.0165(3) 0.8579(10) 0.4674(5) 0.089(4) Uani 1 1 d . . .
C37 C 0.0397(3) 0.9017(15) 0.4228(7) 0.187(9) Uani 1 1 d . . .
H37A H 0.0424 0.9735 0.4360 0.280 Uiso 1 1 calc R . .
H37B H 0.0276 0.8928 0.3627 0.280 Uiso 1 1 calc R . .
H37C H 0.0655 0.8698 0.4380 0.280 Uiso 1 1 calc R . .

loop_
_atom_site_aniso_label
_atom_site_aniso_U_11
_atom_site_aniso_U_22
_atom_site_aniso_U_33
_atom_site_aniso_U_23
_atom_site_aniso_U_13
_atom_site_aniso_U_12
Pd1 0.0255(2) 0.01448(19) 0.0224(2) -0.00100(17) 0.00193(16) -0.00037(17)
P2 0.0359(9) 0.0161(8) 0.0423(10) -0.0085(7) -0.0086(7) 0.0040(6)
P1 0.0284(8) 0.0213(7) 0.0213(7) 0.0023(6) 0.0045(6) 0.0034(6)
S1 0.0325(8) 0.0260(8) 0.0179(7) -0.0024(5) 0.0011(6) 0.0058(6)
N1 0.033(3) 0.034(3) 0.018(2) -0.001(2) 0.006(2) 0.000(2)
N2 0.026(3) 0.033(3) 0.022(2) 0.004(2) 0.0082(19) 0.001(2)
N3 0.026(3) 0.019(2) 0.024(2) 0.0011(18) 0.0057(19) -0.0004(19)
N4 0.027(3) 0.017(2) 0.024(2) 0.0010(18) 0.007(2) 0.0007(19)
C1 0.028(3) 0.032(3) 0.023(3) 0.003(2) 0.006(2) -0.006(2)
C2 0.035(4) 0.054(4) 0.019(3) -0.001(3) 0.008(3) 0.001(3)
C3 0.032(3) 0.032(3) 0.032(3) 0.009(3) 0.008(3) 0.001(3)
C4 0.031(3) 0.032(3) 0.032(3) 0.009(3) 0.010(3) 0.008(3)
C5 0.030(3) 0.022(3) 0.026(3) 0.006(2) 0.011(2) 0.002(2)
C6 0.028(3) 0.023(3) 0.015(3) 0.001(2) 0.005(2) -0.001(2)
C7 0.024(3) 0.022(3) 0.046(4) 0.003(3) 0.010(3) 0.000(2)
C8 0.037(3) 0.015(3) 0.033(3) -0.006(2) 0.010(3) 0.004(2)
C9 0.036(3) 0.014(3) 0.033(3) -0.004(2) 0.013(3) 0.000(2)
C10A 0.042(4) 0.037(3) 0.022(3) -0.001(3) 0.003(3) 0.015(3)
C11A 0.026(6) 0.015(5) 0.038(6) -0.008(4) 0.003(4) -0.004(4)
C10B 0.042(4) 0.037(3) 0.022(3) -0.001(3) 0.003(3) 0.015(3)
C11B 0.022(9) 0.015(8) 0.051(11) -0.007(7) 0.019(8) 0.001(6)
C24 0.030(3) 0.018(3) 0.059(4) -0.001(3) 0.012(3) -0.001(3)
C25 0.034(4) 0.019(3) 0.106(6) -0.010(4) 0.027(4) -0.010(3)
C26 0.055(5) 0.026(4) 0.114(7) 0.008(4) 0.061(5) 0.005(3)
C27 0.064(5) 0.033(4) 0.073(5) 0.022(4) 0.041(4) 0.017(4)
C28 0.058(5) 0.042(4) 0.048(4) 0.008(3) 0.020(4) -0.002(4)
C29 0.043(4) 0.030(3) 0.038(4) 0.007(3) 0.014(3) -0.008(3)
C30 0.050(4) 0.019(3) 0.011(3) 0.000(2) 0.000(2) -0.004(3)
C31 0.055(5) 0.024(3) 0.029(3) 0.004(3) -0.005(3) -0.006(3)
C32 0.065(5) 0.039(4) 0.035(4) 0.004(3) 0.008(3) -0.014(3)
C33 0.098(7) 0.030(4) 0.037(4) 0.004(3) 0.032(4) -0.023(4)
C34 0.124(8) 0.021(3) 0.058(5) 0.012(3) 0.058(5) 0.005(4)
C35 0.080(5) 0.025(3) 0.040(4) 0.007(3) 0.028(4) 0.014(3)
C12 0.032(3) 0.023(3) 0.019(3) 0.001(2) 0.002(2) 0.004(2)
C17 0.031(3) 0.033(3) 0.024(3) -0.003(3) 0.007(2) 0.003(3)
C16 0.031(3) 0.040(4) 0.029(3) 0.000(3) -0.001(3) -0.002(3)
C15 0.045(4) 0.026(3) 0.021(3) -0.003(2) 0.005(3) 0.001(3)
C14 0.042(4) 0.025(3) 0.039(4) -0.007(3) 0.017(3) -0.001(3)
C13 0.031(3) 0.026(3) 0.040(4) -0.001(3) 0.012(3) 0.000(3)
C18 0.040(4) 0.021(3) 0.027(3) -0.002(2) 0.011(3) 0.002(2)
C19 0.041(4) 0.020(3) 0.035(3) 0.001(2) 0.015(3) 0.000(3)
C20 0.045(4) 0.032(3) 0.040(4) -0.001(3) 0.017(3) -0.004(3)
C21 0.070(5) 0.031(4) 0.044(4) 0.008(3) 0.034(4) 0.002(3)
C22 0.054(4) 0.027(3) 0.033(3) 0.003(3) 0.014(3) 0.001(3)
C23 0.044(4) 0.028(3) 0.026(3) 0.004(3) 0.009(3) 0.004(3)
Br1 0.0321(5) 0.0304(5) 0.0559(6) 0.000 0.0111(4) 0.000
Br2 0.0351(5) 0.0279(4) 0.0456(5) 0.000 0.0188(4) 0.000
Br3 0.0374(3) 0.0249(3) 0.0313(3) -0.0011(2) 0.0157(3) -0.0021(3)
N5 0.134(10) 0.199(12) 0.083(7) 0.015(7) 0.008(6) -0.093(9)
C36 0.058(6) 0.174(12) 0.034(5) -0.007(6) 0.012(4) -0.028(7)
C37 0.075(9) 0.37(3) 0.093(9) 0.081(12) -0.010(7) -0.075(12)

loop_
_atom_type_symbol
_atom_type_description
_atom_type_scat_dispersion_real
_atom_type_scat_dispersion_imag
_atom_type_scat_source
C C 0.0033 0.0016 'International Tables Vol C Tables 4.2.6.8 and 6.1.1.4'
H H 0.0000 0.0000 'International Tables Vol C Tables 4.2.6.8 and 6.1.1.4'
N N 0.0061 0.0033 'International Tables Vol C Tables 4.2.6.8 and 6.1.1.4'
S S 0.1246 0.1234 'International Tables Vol C Tables 4.2.6.8 and 6.1.1.4'
Br Br -0.2901 2.4595 'International Tables Vol C Tables 4.2.6.8 and 6.1.1.4'
P P 0.1023 0.0942 'International Tables Vol C Tables 4.2.6.8 and 6.1.1.4'
Pd Pd -0.9988 1.0072 'International Tables Vol C Tables 4.2.6.8 and 6.1.1.4'

loop_
_geom_angle_atom_site_label_1
_geom_angle_atom_site_label_2
_geom_angle_atom_site_label_3
_geom_angle
C6 Pd1 P1 95.32(15)
C6 Pd1 P2 174.41(15)
P1 Pd1 P2 82.03(6)
C6 Pd1 S1 93.09(14)
P1 Pd1 S1 170.94(5)
P2 Pd1 S1 89.87(5)
C24 P2 C30 106.4(3)
C24 P2 C11A 99.4(4)
C30 P2 C11A 116.1(4)
C24 P2 C11B 118.8(6)
C30 P2 C11B 91.7(5)
C11A P2 C11B 26.7(5)
C24 P2 Pd1 113.1(2)
C30 P2 Pd1 115.5(2)
C11A P2 Pd1 105.4(3)
C11B P2 Pd1 109.8(3)
C18 P1 C12 101.2(3)
C18 P1 C10A 106.4(3)
C12 P1 C10A 107.3(3)
C18 P1 Pd1 112.4(2)
C12 P1 Pd1 120.61(18)
C10A P1 Pd1 108.08(18)
C1 S1 Pd1 113.0(2)
C1 N1 C3 110.7(5)
C1 N1 C2 125.0(5)
C3 N1 C2 124.2(5)
C1 N2 C4 109.7(5)
C1 N2 C5 125.4(5)
C4 N2 C5 124.1(5)
C6 N3 C9 110.5(5)
C6 N3 C5 122.2(4)
C9 N3 C5 124.1(5)
C6 N4 C8 110.8(5)
C6 N4 C7 126.2(4)
C8 N4 C7 122.9(5)
N1 C1 N2 105.3(5)
N1 C1 S1 123.8(4)
N2 C1 S1 130.8(4)
N1 C2 H2A 109.5
N1 C2 H2B 109.5
H2A C2 H2B 109.5
N1 C2 H2C 109.5
H2A C2 H2C 109.5
H2B C2 H2C 109.5
C4 C3 N1 107.4(5)
C4 C3 H3 126.3
N1 C3 H3 126.3
C3 C4 N2 106.8(5)
C3 C4 H4 126.6
N2 C4 H4 126.6
N3 C5 N2 108.5(4)
N3 C5 H5A 110.0
N2 C5 H5A 110.0
N3 C5 H5B 110.0
N2 C5 H5B 110.0
H5A C5 H5B 108.4
N4 C6 N3 105.1(5)
N4 C6 Pd1 130.0(4)
N3 C6 Pd1 124.8(4)
N4 C7 H7A 109.5
N4 C7 H7B 109.5
H7A C7 H7B 109.5
N4 C7 H7C 109.5
H7A C7 H7C 109.5
H7B C7 H7C 109.5
C9 C8 N4 107.5(5)
C9 C8 H8 126.3
N4 C8 H8 126.3
C8 C9 N3 106.2(5)
C8 C9 H9 126.9
N3 C9 H9 126.9
C11A C10A P1 115.8(5)
C11A C10A H10A 108.3
P1 C10A H10A 108.3
C11A C10A H10B 108.3
P1 C10A H10B 108.3
H10A C10A H10B 107.4
C10A C11A P2 110.5(6)
C10A C11A H11A 109.5
P2 C11A H11A 109.5
C10A C11A H11B 109.5
P2 C11A H11B 109.5
H11A C11A H11B 108.1
P2 C11B H11C 109.2
P2 C11B H11D 109.2
H11C C11B H11D 107.9
C29 C24 C25 117.8(6)
C29 C24 P2 121.9(5)
C25 C24 P2 120.3(5)
C26 C25 C24 120.7(7)
C26 C25 H25 119.6
C24 C25 H25 119.6
C27 C26 C25 120.4(6)
C27 C26 H26 119.8
C25 C26 H26 119.8
C28 C27 C26 119.9(7)
C28 C27 H27 120.0
C26 C27 H27 120.0
C27 C28 C29 121.1(7)
C27 C28 H28 119.4
C29 C28 H28 119.4
C24 C29 C28 120.1(6)
C24 C29 H29 119.9
C28 C29 H29 119.9
C31 C30 C35 119.3(6)
C31 C30 P2 120.1(4)
C35 C30 P2 120.5(5)
C30 C31 C32 120.2(6)
C30 C31 H31 119.9
C32 C31 H31 119.9
C33 C32 C31 119.0(7)
C33 C32 H32 120.5
C31 C32 H32 120.5
C34 C33 C32 120.7(7)
C34 C33 H33 119.6
C32 C33 H33 119.6
C33 C34 C35 120.8(7)
C33 C34 H34 119.6
C35 C34 H34 119.6
C34 C35 C30 119.9(7)
C34 C35 H35 120.1
C30 C35 H35 120.1
C17 C12 C13 120.2(5)
C17 C12 P1 121.3(4)
C13 C12 P1 118.6(4)
C12 C17 C16 118.2(5)
C12 C17 H17 120.9
C16 C17 H17 120.9
C15 C16 C17 122.0(6)
C15 C16 H16 119.0
C17 C16 H16 119.0
C16 C15 C14 119.0(6)
C16 C15 H15 120.5
C14 C15 H15 120.5
C13 C14 C15 120.2(5)
C13 C14 H14 119.9
C15 C14 H14 119.9
C14 C13 C12 120.4(6)
C14 C13 H13 119.8
C12 C13 H13 119.8
C23 C18 C19 119.6(6)
C23 C18 P1 118.3(5)
C19 C18 P1 122.1(4)
C20 C19 C18 119.6(6)
C20 C19 H19 120.2
C18 C19 H19 120.2
C21 C20 C19 121.0(6)
C21 C20 H20 119.5
C19 C20 H20 119.5
C20 C21 C22 119.5(6)
C20 C21 H21 120.2
C22 C21 H21 120.3
C23 C22 C21 120.2(6)
C23 C22 H22 119.9
C21 C22 H22 119.9
C22 C23 C18 120.1(6)
C22 C23 H23 119.9
C18 C23 H23 119.9
N5 C36 C37 172.8(18)
C36 C37 H37A 109.5
C36 C37 H37B 109.5
H37A C37 H37B 109.5
C36 C37 H37C 109.5
H37A C37 H37C 109.5
H37B C37 H37C 109.5

loop_
_geom_bond_atom_site_label_1
_geom_bond_atom_site_label_2
_geom_bond_distance
Pd1 C6 2.051(5)
Pd1 P1 2.2695(15)
Pd1 P2 2.3037(15)
Pd1 S1 2.3775(14)
P2 C24 1.801(7)
P2 C30 1.807(6)
P2 C11A 1.865(9)
P2 C11B 1.871(13)
P1 C18 1.810(6)
P1 C12 1.815(6)
P1 C10A 1.844(6)
S1 C1 1.712(6)
N1 C1 1.351(7)
N1 C3 1.375(7)
N1 C2 1.477(7)
N2 C1 1.356(7)
N2 C4 1.401(7)
N2 C5 1.457(7)
N3 C6 1.349(7)
N3 C9 1.395(6)
N3 C5 1.456(7)
N4 C6 1.335(7)
N4 C8 1.382(6)
N4 C7 1.479(7)
C2 H2A 0.9800
C2 H2B 0.9800
C2 H2C 0.9800
C3 C4 1.336(8)
C3 H3 0.9500
C4 H4 0.9500
C5 H5A 0.9900
C5 H5B 0.9900
C7 H7A 0.9800
C7 H7B 0.9800
C7 H7C 0.9800
C8 C9 1.328(8)
C8 H8 0.9500
C9 H9 0.9500
C10A C11A 1.503(9)
C10A H10A 0.9900
C10A H10B 0.9900
C11A H11A 0.9900
C11A H11B 0.9900
C11B H11C 0.9900
C11B H11D 0.9900
C24 C29 1.379(8)
C24 C25 1.413(8)
C25 C26 1.377(10)
C25 H25 0.9500
C26 C27 1.361(11)
C26 H26 0.9500
C27 C28 1.361(9)
C27 H27 0.9500
C28 C29 1.392(9)
C28 H28 0.9500
C29 H29 0.9500
C30 C31 1.380(9)
C30 C35 1.391(8)
C31 C32 1.395(9)
C31 H31 0.9500
C32 C33 1.383(10)
C32 H32 0.9500
C33 C34 1.354(11)
C33 H33 0.9500
C34 C35 1.373(10)
C34 H34 0.9500
C35 H35 0.9500
C12 C17 1.387(8)
C12 C13 1.395(8)
C17 C16 1.396(8)
C17 H17 0.9500
C16 C15 1.380(8)
C16 H16 0.9500
C15 C14 1.386(8)
C15 H15 0.9500
C14 C13 1.379(8)
C14 H14 0.9500
C13 H13 0.9500
C18 C23 1.396(8)
C18 C19 1.400(8)
C19 C20 1.380(8)
C19 H19 0.9500
C20 C21 1.380(9)
C20 H20 0.9500
C21 C22 1.396(9)
C21 H21 0.9500
C22 C23 1.380(8)
C22 H22 0.9500
C23 H23 0.9500
N5 C36 1.096(12)
C36 C37 1.372(13)
C37 H37A 0.9800
C37 H37B 0.9800
C37 H37C 0.9800

loop_
_geom_torsion_atom_site_label_1
_geom_torsion_atom_site_label_2
_geom_torsion_atom_site_label_3
_geom_torsion_atom_site_label_4
_geom_torsion
C6 Pd1 P2 C24 -83.3(15)
P1 Pd1 P2 C24 -145.2(2)
S1 Pd1 P2 C24 38.8(2)
C6 Pd1 P2 C30 153.8(15)
P1 Pd1 P2 C30 91.9(2)
S1 Pd1 P2 C30 -84.1(2)
C6 Pd1 P2 C11A 24.3(16)
P1 Pd1 P2 C11A -37.7(4)
S1 Pd1 P2 C11A 146.4(4)
C6 Pd1 P2 C11B 51.9(16)
P1 Pd1 P2 C11B -10.0(6)
S1 Pd1 P2 C11B 174.0(6)
C6 Pd1 P1 C18 97.8(2)
P2 Pd1 P1 C18 -87.2(2)
S1 Pd1 P1 C18 -60.3(4)
C6 Pd1 P1 C12 -21.4(3)
P2 Pd1 P1 C12 153.6(2)
S1 Pd1 P1 C12 -180(65)
C6 Pd1 P1 C10A -145.2(3)
P2 Pd1 P1 C10A 29.9(2)
S1 Pd1 P1 C10A 56.7(4)
C6 Pd1 S1 C1 -21.8(3)
P1 Pd1 S1 C1 136.3(4)
P2 Pd1 S1 C1 162.9(2)
C3 N1 C1 N2 1.8(6)
C2 N1 C1 N2 -178.2(5)
C3 N1 C1 S1 178.5(4)
C2 N1 C1 S1 -1.6(8)
C4 N2 C1 N1 -2.6(6)
C5 N2 C1 N1 -172.3(5)
C4 N2 C1 S1 -179.0(5)
C5 N2 C1 S1 11.4(9)
Pd1 S1 C1 N1 154.2(4)
Pd1 S1 C1 N2 -30.1(6)
C1 N1 C3 C4 -0.3(7)
C2 N1 C3 C4 179.8(5)
N1 C3 C4 N2 -1.3(7)
C1 N2 C4 C3 2.5(7)
C5 N2 C4 C3 172.3(5)
C6 N3 C5 N2 -78.6(6)
C9 N3 C5 N2 79.0(6)
C1 N2 C5 N3 72.8(6)
C4 N2 C5 N3 -95.4(6)
C8 N4 C6 N3 0.8(6)
C7 N4 C6 N3 -175.5(5)
C8 N4 C6 Pd1 177.6(4)
C7 N4 C6 Pd1 1.4(8)
C9 N3 C6 N4 -0.2(6)
C5 N3 C6 N4 160.1(4)
C9 N3 C6 Pd1 -177.3(4)
C5 N3 C6 Pd1 -17.0(7)
P1 Pd1 C6 N4 72.0(5)
P2 Pd1 C6 N4 10.6(19)
S1 Pd1 C6 N4 -111.4(5)
P1 Pd1 C6 N3 -111.7(4)
P2 Pd1 C6 N3 -173.1(12)
S1 Pd1 C6 N3 65.0(4)
C6 N4 C8 C9 -1.0(6)
C7 N4 C8 C9 175.4(5)
N4 C8 C9 N3 0.8(6)
C6 N3 C9 C8 -0.4(6)
C5 N3 C9 C8 -160.3(5)
C18 P1 C10A C11A 106.8(7)
C12 P1 C10A C11A -145.5(7)
Pd1 P1 C10A C11A -14.1(7)
P1 C10A C11A P2 -16.7(9)
C24 P2 C11A C10A 157.1(7)
C30 P2 C11A C10A -89.3(7)
C11B P2 C11A C10A -63.6(7)
Pd1 P2 C11A C10A 39.9(8)
C30 P2 C24 C29 2.6(6)
C11A P2 C24 C29 123.5(6)
C11B P2 C24 C29 103.9(7)
Pd1 P2 C24 C29 -125.2(5)
C30 P2 C24 C25 178.5(5)
C11A P2 C24 C25 -60.6(6)
C11B P2 C24 C25 -80.1(7)
Pd1 P2 C24 C25 50.7(6)
C29 C24 C25 C26 0.5(10)
P2 C24 C25 C26 -175.6(5)
C24 C25 C26 C27 0.5(11)
C25 C26 C27 C28 -1.3(11)
C26 C27 C28 C29 1.1(11)
C25 C24 C29 C28 -0.6(9)
P2 C24 C29 C28 175.4(5)
C27 C28 C29 C24 -0.2(10)
C24 P2 C30 C31 -100.4(5)
C11A P2 C30 C31 150.1(5)
C11B P2 C30 C31 138.9(6)
Pd1 P2 C30 C31 26.0(5)
C24 P2 C30 C35 78.8(5)
C11A P2 C30 C35 -30.7(6)
C11B P2 C30 C35 -41.9(7)
Pd1 P2 C30 C35 -154.8(4)
C35 C30 C31 C32 2.1(9)
P2 C30 C31 C32 -178.7(5)
C30 C31 C32 C33 -1.8(9)
C31 C32 C33 C34 -0.3(10)
C32 C33 C34 C35 2.0(11)
C33 C34 C35 C30 -1.7(11)
C31 C30 C35 C34 -0.3(9)
P2 C30 C35 C34 -179.5(5)
C18 P1 C12 C17 142.4(5)
C10A P1 C12 C17 31.1(5)
Pd1 P1 C12 C17 -93.0(5)
C18 P1 C12 C13 -37.8(5)
C10A P1 C12 C13 -149.0(5)
Pd1 P1 C12 C13 86.8(5)
C13 C12 C17 C16 2.8(8)
P1 C12 C17 C16 -177.4(4)
C12 C17 C16 C15 -1.9(9)
C17 C16 C15 C14 0.2(9)
C16 C15 C14 C13 0.6(9)
C15 C14 C13 C12 0.4(9)
C17 C12 C13 C14 -2.1(9)
P1 C12 C13 C14 178.1(5)
C12 P1 C18 C23 -51.1(5)
C10A P1 C18 C23 60.9(5)
Pd1 P1 C18 C23 178.9(4)
C12 P1 C18 C19 127.1(5)
C10A P1 C18 C19 -121.0(5)
Pd1 P1 C18 C19 -2.9(5)
C23 C18 C19 C20 0.0(8)
P1 C18 C19 C20 -178.2(4)
C18 C19 C20 C21 0.4(9)
C19 C20 C21 C22 0.0(9)
C20 C21 C22 C23 -0.8(9)
C21 C22 C23 C18 1.2(9)
C19 C18 C23 C22 -0.8(8)
P1 C18 C23 C22 177.4(4)
